data_4510191
loop_
_publ_author_name
'Thu\'ery, Pierre'
'Harrowfield, Jack'

_publ_section_title
;
 Uranyl--Organic Frameworks with Polycarboxylates: Unusual Effects of a
 Coordinating Solvent
;
_journal_issue 3
_journal_name_full 'Crystal Growth &amp; Design'
_journal_page_first 1314
_journal_paper_doi 10.1021/cg4018163
_journal_volume 14
_journal_year 2014
_chemical_formula_sum 'C13 H13 N O7 U'
_chemical_formula_weight 533.27
_space_group_IT_number 52
_symmetry_cell_setting orthorhombic
_symmetry_space_group_name_Hall '-P 2a 2bc'
_symmetry_space_group_name_H-M 'P n n a'
_atom_sites_solution_hydrogens geom
_atom_sites_solution_primary direct
_atom_sites_solution_secondary difmap
_audit_creation_method SHELXL-97
_cell_angle_alpha 90.00
_cell_angle_beta 90.00
_cell_angle_gamma 90.00
_cell_formula_units_Z 4
_cell_length_a 12.7139(5)
_cell_length_b 9.3505(2)
_cell_length_c 12.9473(5)
_cell_measurement_reflns_used 40098
_cell_measurement_temperature 150(2)
_cell_measurement_theta_max 30.51
_cell_measurement_theta_min 3.15
_cell_volume 1539.19(9)
_computing_cell_refinement 'HKL2000 (Otwinowski & Minor, 1997)'
_computing_data_collection 'COLLECT (Nonius, 1998)'
_computing_data_reduction 'HKL2000 (Otwinowski & Minor, 1997)'
_computing_molecular_graphics 'SHELXTL (Sheldrick, 2008)'
_computing_publication_material 'SHELXTL (Sheldrick, 2008); PLATON (Spek, 2003)'
_computing_structure_refinement 'SHELXL-97 (Sheldrick, 2008)'
_computing_structure_solution 'SHELXS-97 (Sheldrick, 2008)'
_diffrn_ambient_temperature 150(2)
_diffrn_measured_fraction_theta_full 0.997
_diffrn_measured_fraction_theta_max 0.997
_diffrn_measurement_device_type 'Nonius Kappa-CCD area-detector diffractometer'
_diffrn_measurement_method 'two \f and four \w scans with 2\% steps (340 frames)'
_diffrn_radiation_monochromator graphite
_diffrn_radiation_source 'fine-focus sealed tube'
_diffrn_radiation_type MoK\a
_diffrn_radiation_wavelength 0.71073
_diffrn_reflns_av_R_equivalents 0.0162
_diffrn_reflns_av_unetI/netI 0.0220
_diffrn_reflns_limit_h_max 18
_diffrn_reflns_limit_h_min -18
_diffrn_reflns_limit_k_max 13
_diffrn_reflns_limit_k_min -13
_diffrn_reflns_limit_l_max 18
_diffrn_reflns_limit_l_min -18
_diffrn_reflns_number 40098
_diffrn_reflns_theta_full 30.51
_diffrn_reflns_theta_max 30.51
_diffrn_reflns_theta_min 3.15
_diffrn_standards_decay_% 0
_diffrn_standards_interval_time 0
_diffrn_standards_number 0
_exptl_absorpt_coefficient_mu 10.578
_exptl_absorpt_correction_T_max 0.205
_exptl_absorpt_correction_T_min 0.145
_exptl_absorpt_correction_type multi-scan
_exptl_absorpt_process_details 'SCALEPACK (Otwinowski & Minor, 1997)'
_exptl_crystal_colour 'translucent light yellow'
_exptl_crystal_density_diffrn 2.301
_exptl_crystal_density_method 'not measured'
_exptl_crystal_description parallelepiped
_exptl_crystal_F_000 984
_exptl_crystal_size_max 0.18
_exptl_crystal_size_mid 0.18
_exptl_crystal_size_min 0.15
_refine_diff_density_max 0.815
_refine_diff_density_min -2.451
_refine_diff_density_rms 0.160
_refine_ls_extinction_method none
_refine_ls_goodness_of_fit_ref 1.093
_refine_ls_hydrogen_treatment constr
_refine_ls_matrix_type full
_refine_ls_number_parameters 128
_refine_ls_number_reflns 2357
_refine_ls_number_restraints 54
_refine_ls_restrained_S_all 1.126
_refine_ls_R_factor_all 0.0425
_refine_ls_R_factor_gt 0.0327
_refine_ls_shift/su_max 0.000
_refine_ls_shift/su_mean 0.000
_refine_ls_structure_factor_coef Fsqd
_refine_ls_weighting_details 'calc w=1/[\s^2^(Fo^2^)+(0.0297P)^2^+7.2706P] where P=(Fo^2^+2Fc^2^)/3'
_refine_ls_weighting_scheme calc
_refine_ls_wR_factor_gt 0.0746
_refine_ls_wR_factor_ref 0.0781
_reflns_number_gt 1869
_reflns_number_total 2357
_reflns_threshold_expression >2sigma(I)
_cod_data_source_file cg4018163_si_001.cif
_cod_data_source_block 1
_cod_database_code 4510191

loop_
_symmetry_equiv_pos_as_xyz
'x, y, z'
'-x+1/2, -y, z'
'-x+1/2, y+1/2, -z+1/2'
'x, -y+1/2, -z+1/2'
'-x, -y, -z'
'x-1/2, y, -z'
'x-1/2, -y-1/2, z-1/2'
'-x, y-1/2, z-1/2'

loop_
_atom_site_label
_atom_site_type_symbol
_atom_site_fract_x
_atom_site_fract_y
_atom_site_fract_z
_atom_site_U_iso_or_equiv
_atom_site_adp_type
_atom_site_occupancy
_atom_site_symmetry_multiplicity
_atom_site_calc_flag
_atom_site_refinement_flags
U U 0.2500 0.0000 0.160141(16) 0.02486(9) Uani 1 2 d S
O1 O 0.3632(3) 0.1076(4) 0.1578(4) 0.0568(14) Uani 1 1 d U
O2 O 0.3105(3) -0.1196(3) 0.3071(3) 0.0341(8) Uani 1 1 d .
O3 O 0.3566(3) -0.3074(3) 0.3999(3) 0.0475(11) Uani 1 1 d .
O4 O 0.2934(6) 0.0188(7) -0.0228(5) 0.0326(14) Uani 0.50 1 d P
N1 N 0.2967(8) 0.0011(16) -0.1946(7) 0.070(4) Uani 0.50 1 d PDU
C1 C 0.3612(4) -0.1767(4) 0.3783(4) 0.0259(9) Uani 1 1 d .
C2 C 0.4324(4) -0.0847(4) 0.4420(4) 0.0235(8) Uani 1 1 d .
C3 C 0.5047(4) -0.1485(5) 0.5095(3) 0.0271(9) Uani 1 1 d .
H3 H 0.5077 -0.2476 0.5152 0.032 Uiso 1 1 calc R
C4 C 0.5717(4) -0.0639(5) 0.5675(4) 0.0273(9) Uani 1 1 d .
H4 H 0.6193 -0.1060 0.6128 0.033 Uiso 1 1 calc R
C5 C 0.2500 0.0000 -0.1057(5) 0.0387(16) Uani 1 2 d SDU
C6 C 0.1328(7) -0.0113(18) -0.1203(10) 0.063(3) Uani 0.50 1 d PDU
H6A H 0.0996 0.0767 -0.1015 0.076 Uiso 0.50 1 d PR
H6B H 0.1012 -0.0873 -0.0818 0.076 Uiso 0.50 1 d PR
C7 C 0.1170(12) -0.047(2) -0.2324(10) 0.079(3) Uani 0.50 1 d PDU
H7A H 0.0761 0.0273 -0.2638 0.095 Uiso 0.50 1 d PR
H7B H 0.0822 -0.1359 -0.2445 0.095 Uiso 0.50 1 d PR
C8 C 0.2246(12) -0.021(3) -0.2831(10) 0.078(4) Uani 0.50 1 d PDU
H8A H 0.2420 -0.1135 -0.3096 0.094 Uiso 0.50 1 d PR
H8B H 0.2326 0.0488 -0.3363 0.094 Uiso 0.50 1 d PR
C9 C 0.4080(11) -0.021(2) -0.208(2) 0.099(7) Uani 0.50 1 d PDU
H9A H 0.4447 0.0026 -0.1457 0.149 Uiso 0.50 1 d PR
H9B H 0.4302 -0.1130 -0.2314 0.149 Uiso 0.50 1 d PR
H9C H 0.4234 0.0488 -0.2596 0.149 Uiso 0.50 1 d PR

loop_
_atom_site_aniso_label
_atom_site_aniso_U_11
_atom_site_aniso_U_22
_atom_site_aniso_U_33
_atom_site_aniso_U_23
_atom_site_aniso_U_13
_atom_site_aniso_U_12
U 0.04027(15) 0.01608(12) 0.01824(12) 0.000 0.000 0.00984(8)
O1 0.049(2) 0.0206(17) 0.100(4) 0.0154(19) 0.047(2) 0.0098(16)
O2 0.049(2) 0.0196(14) 0.0339(17) -0.0005(13) -0.0207(17) 0.0006(14)
O3 0.069(3) 0.0170(15) 0.056(2) 0.0063(15) -0.041(2) -0.0136(16)
O4 0.046(4) 0.031(3) 0.021(3) 0.001(3) 0.002(3) 0.005(3)
N1 0.061(6) 0.113(9) 0.035(5) -0.001(6) 0.004(5) -0.002(7)
C1 0.031(2) 0.0179(17) 0.029(2) -0.0002(16) -0.0128(19) -0.0038(16)
C2 0.028(2) 0.0161(17) 0.027(2) 0.0008(16) -0.0073(17) -0.0053(15)
C3 0.033(2) 0.0171(18) 0.031(2) 0.0017(16) -0.0101(19) -0.0030(16)
C4 0.036(2) 0.020(2) 0.027(2) 0.0025(16) -0.0131(19) -0.0032(17)
C5 0.042(4) 0.050(4) 0.024(3) 0.000 0.000 0.011(3)
C6 0.053(5) 0.087(6) 0.050(5) -0.009(5) -0.005(5) 0.003(5)
C7 0.073(6) 0.102(6) 0.063(5) -0.015(5) -0.018(5) 0.006(5)
C8 0.078(7) 0.105(7) 0.051(5) -0.009(6) -0.009(5) -0.004(6)
C9 0.091(10) 0.118(11) 0.089(10) 0.007(8) 0.025(8) 0.022(8)

loop_
_atom_type_symbol
_atom_type_description
_atom_type_scat_dispersion_real
_atom_type_scat_dispersion_imag
_atom_type_scat_source
C C 0.0033 0.0016 'International Tables Vol C Tables 4.2.6.8 and 6.1.1.4'
H H 0.0000 0.0000 'International Tables Vol C Tables 4.2.6.8 and 6.1.1.4'
O O 0.0106 0.0060 'International Tables Vol C Tables 4.2.6.8 and 6.1.1.4'
U U -9.6767 9.6646 'International Tables Vol C Tables 4.2.6.8 and 6.1.1.4'
N N 0.0061 0.0033 'International Tables Vol C Tables 4.2.6.8 and 6.1.1.4'

loop_
_geom_angle_atom_site_label_1
_geom_angle_atom_site_label_2
_geom_angle_atom_site_label_3
_geom_angle
_geom_angle_site_symmetry_1
_geom_angle_site_symmetry_3
O1 U O1 178.1(3) . 2
O1 U O2 90.53(17) . 2
O1 U O2 91.04(18) 2 2
O1 U O2 91.05(18) . .
O1 U O2 90.53(17) 2 .
O2 U O2 71.01(18) 2 .
O1 U O3 87.78(15) . 4_545
O1 U O3 91.58(16) 2 4_545
O2 U O3 144.48(14) 2 4_545
O2 U O3 73.56(14) . 4_545
O1 U O3 91.58(16) . 3
O1 U O3 87.79(15) 2 3
O2 U O3 73.56(14) 2 3
O2 U O3 144.48(14) . 3
O3 U O3 141.9(2) 4_545 3
O1 U O4 75.9(2) . .
O2 U O4 138.7(2) . .
O3 U O4 66.99(19) 4_545 .
O3 U O4 76.0(2) 3 .
C1 O2 U 168.0(4) . .
C1 O3 U 133.6(3) . 3_545
C5 O4 U 137.9(5) . .
C5 N1 C9 123.7(13) . .
C5 N1 C8 113.7(9) . .
C9 N1 C8 119.7(14) . .
O2 C1 O3 123.9(4) . .
O2 C1 C2 118.4(4) . .
O3 C1 C2 117.7(4) . .
C4 C2 C3 120.2(4) 5_656 .
C4 C2 C1 120.1(4) 5_656 .
C3 C2 C1 119.7(4) . .
C4 C3 C2 119.9(4) . .
C4 C3 H3 120.0 . .
C2 C3 H3 120.0 . .
C3 C4 C2 119.9(4) . 5_656
C3 C4 H4 120.1 . .
C2 C4 H4 120.1 5_656 .
O4 C5 N1 125.0(6) . .
O4 C5 C6 124.6(7) . .
N1 C5 C6 110.0(8) . .
C7 C6 C5 105.6(10) . .
C7 C6 H6A 112.1 . .
C5 C6 H6A 110.2 . .
C7 C6 H6B 106.4 . .
C5 C6 H6B 113.7 . .
H6A C6 H6B 108.8 . .
C6 C7 C8 105.0(12) . .
C6 C7 H7A 108.9 . .
C8 C7 H7A 100.9 . .
C6 C7 H7B 114.4 . .
C8 C7 H7B 118.6 . .
H7A C7 H7B 108.1 . .
N1 C8 C7 104.0(11) . .
N1 C8 H8A 105.1 . .
C7 C8 H8A 102.7 . .
N1 C8 H8B 113.2 . .
C7 C8 H8B 120.7 . .
H8A C8 H8B 109.5 . .
N1 C9 H9A 110.2 . .
N1 C9 H9B 117.3 . .
H9A C9 H9B 109.3 . .
N1 C9 H9C 100.7 . .
H9A C9 H9C 109.4 . .
H9B C9 H9C 109.4 . .

loop_
_geom_bond_atom_site_label_1
_geom_bond_atom_site_label_2
_geom_bond_distance
_geom_bond_site_symmetry_2
U O1 1.756(4) .
U O1 1.756(4) 2
U O2 2.337(3) 2
U O2 2.337(3) .
U O3 2.385(3) 4_545
U O3 2.385(3) 3
U O4 2.438(6) .
O2 C1 1.246(5) .
O3 C1 1.255(5) .
O3 U 2.385(3) 3_545
O4 O4 1.158(15) 2
O4 C5 1.220(9) .
O4 C6 1.574(13) 2
N1 N1 1.19(2) 2
N1 C8 1.192(15) 2
N1 C7 1.275(19) 2
N1 C5 1.295(8) .
N1 C6 1.318(17) 2
N1 C9 1.440(10) .
N1 C8 1.482(9) .
C1 C2 1.496(6) .
C2 C4 1.396(6) 5_656
C2 C3 1.402(6) .
C3 C4 1.384(6) .
C3 H3 0.9300 .
C4 C2 1.396(6) 5_656
C4 H4 0.9300 .
C5 C6 1.505(9) .
C6 C7 1.502(10) .
C6 H6A 0.9563 .
C6 H6B 0.9563 .
C7 C8 1.535(10) .
C7 H7A 0.9568 .
C7 H7B 0.9561 .
C8 H8A 0.9555 .
C8 H8B 0.9556 .
C9 H9A 0.9571 .
C9 H9B 0.9556 .
C9 H9C 0.9557 .
